data_7706112
loop_
_publ_author_name
'Cica\<c-Hudi, Mario'
'Feil, Christoph M.'
'Birchall, Nicholas'
'Nieger, Martin'
'Gudat, Dietrich'

_publ_section_title
;
 Proton transfer vs. oligophosphine formation by P-C/P-H \s-bond
 metathesis: decoding the competing Br\/onsted and Lewis type reactivities
 of imidazolio-phosphines.
;
_journal_issue 47
_journal_name_full 'Dalton transactions (Cambridge, England : 2003)'
_journal_page_first 17401
_journal_page_last 17413
_journal_paper_doi 10.1039/d0dt03633a
_journal_volume 49
_journal_year 2020
_chemical_absolute_configuration ad
_chemical_formula_moiety 'C29 H41 N2 P'
_chemical_formula_sum 'C29 H41 N2 P'
_chemical_formula_weight 448.61
_space_group_crystal_system orthorhombic
_space_group_IT_number 33
_space_group_name_Hall 'P 2c -2n'
_space_group_name_H-M_alt 'P n a 21'
_atom_sites_solution_hydrogens geom
_atom_sites_solution_primary direct
_atom_sites_solution_secondary difmap
_audit_creation_method SHELXL-2014/7
_audit_update_record
;
2020-03-23 deposited with the CCDC.	2020-11-09 downloaded from the CCDC.
;
_cell_angle_alpha 90
_cell_angle_beta 90
_cell_angle_gamma 90
_cell_formula_units_Z 8
_cell_length_a 40.4446(12)
_cell_length_b 10.7492(3)
_cell_length_c 12.5916(3)
_cell_measurement_reflns_used 6627
_cell_measurement_temperature 135(2)
_cell_measurement_theta_max 66.619
_cell_measurement_theta_min 2.185
_cell_volume 5474.2(3)
_computing_cell_refinement 'Bruker ApexII Software Suite, 2008'
_computing_data_collection 'Bruker ApexII Software Suite, 2008'
_computing_data_reduction 'Bruker ApexII Software Suite, 2008'
_computing_molecular_graphics 'SHELXS plus XP (Sheldrick, 1991)'
_computing_structure_refinement 'SHELXL-2014/7 (Sheldrick, 2014)'
_computing_structure_solution 'SHELXS-97 (Sheldrick, 1997)'
_diffrn_ambient_temperature 135(2)
_diffrn_measured_fraction_theta_full 0.967
_diffrn_measured_fraction_theta_max 0.967
_diffrn_measurement_device_type 'Bruker Kappa ApexII Duo'
_diffrn_measurement_method 'Omega and phi scans'
_diffrn_radiation_type CuK\a
_diffrn_radiation_wavelength 1.54178
_diffrn_reflns_av_R_equivalents 0.0392
_diffrn_reflns_av_unetI/netI 0.0516
_diffrn_reflns_Laue_measured_fraction_full 0.967
_diffrn_reflns_Laue_measured_fraction_max 0.967
_diffrn_reflns_limit_h_max 45
_diffrn_reflns_limit_h_min -46
_diffrn_reflns_limit_k_max 12
_diffrn_reflns_limit_k_min -12
_diffrn_reflns_limit_l_max 14
_diffrn_reflns_limit_l_min -13
_diffrn_reflns_number 22897
_diffrn_reflns_point_group_measured_fraction_full 0.806
_diffrn_reflns_point_group_measured_fraction_max 0.806
_diffrn_reflns_theta_full 66.619
_diffrn_reflns_theta_max 66.619
_diffrn_reflns_theta_min 2.185
_diffrn_source 'fine-focus sealed tube'
_exptl_absorpt_coefficient_mu 1.003
_exptl_absorpt_correction_T_max 0.8642
_exptl_absorpt_correction_T_min 0.7731
_exptl_absorpt_correction_type multi-scan
_exptl_absorpt_process_details 'BLESSING 1995'
_exptl_crystal_colour colourless
_exptl_crystal_density_diffrn 1.089
_exptl_crystal_description plate
_exptl_crystal_F_000 1952
_exptl_crystal_size_max 0.126
_exptl_crystal_size_mid 0.101
_exptl_crystal_size_min 0.037
_refine_diff_density_max 0.276
_refine_diff_density_min -0.230
_refine_diff_density_rms 0.039
_refine_ls_abs_structure_details
;
 Flack x determined using 2043 quotients [(I+)-(I-)]/[(I+)+(I-)]
 (Parsons, Flack and Wagner, Acta Cryst. B69 (2013) 249-259).
;
_refine_ls_abs_structure_Flack 0.029(13)
_refine_ls_extinction_method none
_refine_ls_goodness_of_fit_ref 1.033
_refine_ls_hydrogen_treatment constr
_refine_ls_matrix_type full
_refine_ls_number_parameters 565
_refine_ls_number_reflns 7792
_refine_ls_number_restraints 1085
_refine_ls_restrained_S_all 1.285
_refine_ls_R_factor_all 0.0574
_refine_ls_R_factor_gt 0.0449
_refine_ls_shift/su_max 0.001
_refine_ls_shift/su_mean 0.000
_refine_ls_structure_factor_coef Fsqd
_refine_ls_weighting_details 'w=1/[\s^2^(Fo^2^)+(0.0505P)^2^+1.2200P] where P=(Fo^2^+2Fc^2^)/3'
_refine_ls_weighting_scheme calc
_refine_ls_wR_factor_gt 0.1025
_refine_ls_wR_factor_ref 0.1085
_reflns_Friedel_coverage 0.588
_reflns_Friedel_fraction_full 0.628
_reflns_Friedel_fraction_max 0.628
_reflns_number_gt 6627
_reflns_number_total 7792
_reflns_threshold_expression 'I > 2\s(I)'
_cod_data_source_file d0dt03633a2.cif
_cod_data_source_block g535_mn
_cod_database_code 7706112
_shelx_shelxl_version_number 2014/7
_shelx_space_group_comment
;
The symmetry employed for this shelxl refinement is uniquely defined
by the following loop, which should always be used as a source of
symmetry information in preference to the above space-group names.
They are only intended as comments.
;
_shelx_estimated_absorpt_t_min 0.884
_shelx_estimated_absorpt_t_max 0.964

loop_
_space_group_symop_operation_xyz
'x, y, z'
'-x, -y, z+1/2'
'x+1/2, -y+1/2, z'
'-x+1/2, y+1/2, z+1/2'

loop_
_atom_site_label
_atom_site_type_symbol
_atom_site_fract_x
_atom_site_fract_y
_atom_site_fract_z
_atom_site_U_iso_or_equiv
_atom_site_adp_type
_atom_site_occupancy
_atom_site_site_symmetry_order
_atom_site_calc_flag
_atom_site_refinement_flags_posn
_atom_site_refinement_flags_adp
_atom_site_refinement_flags_occupancy
_atom_site_disorder_assembly
_atom_site_disorder_group
P1 P 0.48756(2) 0.18987(9) 0.67553(8) 0.0296(2) Uani 1 1 d . U . . .
C1 C 0.53243(9) 0.1919(4) 0.6404(3) 0.0321(9) Uani 1 1 d . U . . .
H1A H 0.5447 0.2486 0.6883 0.039 Uiso 1 1 calc R U . . .
H1B H 0.5420 0.1074 0.6469 0.039 Uiso 1 1 calc R U . . .
C2 C 0.53470(10) 0.2371(4) 0.5264(3) 0.0367(10) Uani 1 1 d . U . . .
H2A H 0.5579 0.2397 0.5045 0.055 Uiso 1 1 calc R U . . .
H2B H 0.5225 0.1802 0.4800 0.055 Uiso 1 1 calc R U . . .
H2C H 0.5251 0.3207 0.5212 0.055 Uiso 1 1 calc R U . . .
C3 C 0.48547(9) 0.1531(3) 0.8113(3) 0.0236(8) Uani 1 1 d . U . . .
N1 N 0.50749(7) 0.1295(3) 0.8922(2) 0.0237(6) Uani 1 1 d . U . . .
N2 N 0.45478(7) 0.1422(3) 0.8603(2) 0.0230(7) Uani 1 1 d . U . . .
C4 C 0.49078(10) 0.1025(3) 0.9863(3) 0.0275(8) Uani 1 1 d . U . . .
H4 H 0.5006 0.0817 1.0526 0.033 Uiso 1 1 calc R U . . .
C5 C 0.45848(10) 0.1112(3) 0.9658(3) 0.0289(9) Uani 1 1 d . U . . .
H5 H 0.4411 0.0984 1.0153 0.035 Uiso 1 1 calc R U . . .
C6 C 0.54302(8) 0.1468(3) 0.8881(3) 0.0245(8) Uani 1 1 d . U . . .
C7 C 0.55513(9) 0.2680(3) 0.8932(3) 0.0324(9) Uani 1 1 d D U . . .
C8 C 0.58942(10) 0.2825(4) 0.8905(4) 0.0396(10) Uani 1 1 d . U . . .
H8 H 0.5987 0.3636 0.8942 0.047 Uiso 1 1 calc R U . . .
C9 C 0.61002(10) 0.1813(4) 0.8826(4) 0.0430(11) Uani 1 1 d . U . . .
H9 H 0.6333 0.1931 0.8794 0.052 Uiso 1 1 calc R U . . .
C10 C 0.59713(10) 0.0627(4) 0.8794(3) 0.0368(10) Uani 1 1 d . U . . .
H10 H 0.6117 -0.0063 0.8745 0.044 Uiso 1 1 calc R U . . .
C11 C 0.56312(9) 0.0419(3) 0.8833(3) 0.0281(8) Uani 1 1 d D U . . .
C12 C 0.42391(9) 0.1687(3) 0.8071(3) 0.0252(8) Uani 1 1 d . U . . .
C13 C 0.40612(9) 0.0706(3) 0.7640(3) 0.0271(8) Uani 1 1 d D U . . .
C14 C 0.37700(9) 0.1002(4) 0.7105(3) 0.0345(10) Uani 1 1 d . U . . .
H14 H 0.3640 0.0355 0.6807 0.041 Uiso 1 1 calc R U . . .
C15 C 0.36682(10) 0.2218(4) 0.7004(3) 0.0394(10) Uani 1 1 d . U . . .
H15 H 0.3471 0.2403 0.6623 0.047 Uiso 1 1 calc R U . . .
C16 C 0.38490(10) 0.3166(4) 0.7449(4) 0.0392(10) Uani 1 1 d . U . . .
H16 H 0.3774 0.3999 0.7378 0.047 Uiso 1 1 calc R U . . .
C17 C 0.41384(9) 0.2929(3) 0.8000(3) 0.0297(9) Uani 1 1 d D U . . .
C18 C 0.53267(11) 0.3804(3) 0.9057(3) 0.0451(11) Uani 1 1 d D U . . .
H18A H 0.5093 0.3499 0.9057 0.054 Uiso 0.682(14) 1 calc R U P A 1
H18B H 0.5114 0.3577 0.8702 0.054 Uiso 0.318(14) 1 calc R U P A 2
C19A C 0.5392(3) 0.4426(8) 1.0146(5) 0.0549(19) Uiso 0.682(14) 1 d D . P A 1
H19A H 0.5371 0.3804 1.0710 0.082 Uiso 0.682(14) 1 calc R U P A 1
H19B H 0.5616 0.4777 1.0154 0.082 Uiso 0.682(14) 1 calc R U P A 1
H19C H 0.5230 0.5091 1.0261 0.082 Uiso 0.682(14) 1 calc R U P A 1
C20A C 0.5359(2) 0.4768(7) 0.8180(6) 0.0544(19) Uiso 0.682(14) 1 d D . P A 1
H20A H 0.5206 0.5458 0.8319 0.082 Uiso 0.682(14) 1 calc R U P A 1
H20B H 0.5586 0.5081 0.8160 0.082 Uiso 0.682(14) 1 calc R U P A 1
H20C H 0.5304 0.4385 0.7496 0.082 Uiso 0.682(14) 1 calc R U P A 1
C19B C 0.5239(5) 0.4096(15) 1.0186(8) 0.0549(19) Uiso 0.318(14) 1 d D . P A 2
H19D H 0.5095 0.4827 1.0206 0.082 Uiso 0.318(14) 1 calc R U P A 2
H19E H 0.5124 0.3383 1.0502 0.082 Uiso 0.318(14) 1 calc R U P A 2
H19F H 0.5442 0.4268 1.0588 0.082 Uiso 0.318(14) 1 calc R U P A 2
C20B C 0.5470(5) 0.4891(11) 0.8413(14) 0.0544(19) Uiso 0.318(14) 1 d D . P A 2
H20D H 0.5519 0.4610 0.7689 0.082 Uiso 0.318(14) 1 calc R U P A 2
H20E H 0.5308 0.5570 0.8387 0.082 Uiso 0.318(14) 1 calc R U P A 2
H20F H 0.5673 0.5186 0.8751 0.082 Uiso 0.318(14) 1 calc R U P A 2
C21 C 0.54863(10) -0.0887(3) 0.8828(3) 0.0349(9) Uani 1 1 d D U . . .
H21 H 0.5284 -0.0860 0.9284 0.042 Uiso 1 1 calc R U . . .
C22 C 0.57173(11) -0.1852(4) 0.9319(4) 0.0443(11) Uani 1 1 d D U . . .
H22A H 0.5786 -0.1572 1.0026 0.066 Uiso 1 1 calc R U . . .
H22B H 0.5601 -0.2649 0.9381 0.066 Uiso 1 1 calc R U . . .
H22C H 0.5912 -0.1955 0.8866 0.066 Uiso 1 1 calc R U . . .
C23 C 0.53748(14) -0.1286(4) 0.7739(4) 0.0581(14) Uani 1 1 d D U . . .
H23A H 0.5284 -0.2130 0.7776 0.087 Uiso 1 1 calc R U . . .
H23B H 0.5204 -0.0713 0.7480 0.087 Uiso 1 1 calc R U . . .
H23C H 0.5564 -0.1276 0.7251 0.087 Uiso 1 1 calc R U . . .
C24 C 0.41725(10) -0.0641(3) 0.7754(3) 0.0305(9) Uani 1 1 d D U . . .
H24 H 0.4380 -0.0655 0.8188 0.037 Uiso 1 1 calc R U . . .
C25 C 0.42490(13) -0.1212(4) 0.6667(4) 0.0542(13) Uani 1 1 d D U . . .
H25A H 0.4320 -0.2077 0.6759 0.081 Uiso 1 1 calc R U . . .
H25B H 0.4050 -0.1188 0.6223 0.081 Uiso 1 1 calc R U . . .
H25C H 0.4426 -0.0737 0.6323 0.081 Uiso 1 1 calc R U . . .
C26 C 0.39119(11) -0.1414(4) 0.8327(4) 0.0453(11) Uani 1 1 d D U . . .
H26A H 0.3989 -0.2275 0.8390 0.068 Uiso 1 1 calc R U . . .
H26B H 0.3874 -0.1068 0.9037 0.068 Uiso 1 1 calc R U . . .
H26C H 0.3705 -0.1395 0.7922 0.068 Uiso 1 1 calc R U . . .
C27 C 0.43314(10) 0.3968(3) 0.8546(3) 0.0361(10) Uani 1 1 d D U . . .
H27 H 0.4568 0.3703 0.8582 0.043 Uiso 1 1 calc R U . . .
C28 C 0.42113(12) 0.4152(5) 0.9674(3) 0.0533(13) Uani 1 1 d D U . . .
H28A H 0.4221 0.3358 1.0056 0.080 Uiso 1 1 calc R U . . .
H28B H 0.4352 0.4762 1.0033 0.080 Uiso 1 1 calc R U . . .
H28C H 0.3983 0.4454 0.9664 0.080 Uiso 1 1 calc R U . . .
C29 C 0.43183(18) 0.5194(4) 0.7936(4) 0.083(2) Uani 1 1 d D U . . .
H29A H 0.4397 0.5061 0.7208 0.124 Uiso 1 1 calc R U . . .
H29B H 0.4090 0.5500 0.7919 0.124 Uiso 1 1 calc R U . . .
H29C H 0.4460 0.5808 0.8289 0.124 Uiso 1 1 calc R U . . .
P2 P 0.26956(3) 0.44761(10) 0.23994(9) 0.0357(3) Uani 1 1 d . U . . .
C30 C 0.23993(9) 0.4353(4) 0.3527(3) 0.0378(10) Uani 1 1 d . U . . .
H30A H 0.2400 0.3497 0.3818 0.045 Uiso 1 1 calc R U . . .
H30B H 0.2462 0.4937 0.4101 0.045 Uiso 1 1 calc R U . . .
C31 C 0.20589(11) 0.4678(5) 0.3092(4) 0.0490(12) Uani 1 1 d . U . . .
H31A H 0.1895 0.4624 0.3664 0.074 Uiso 1 1 calc R U . . .
H31B H 0.2062 0.5526 0.2808 0.074 Uiso 1 1 calc R U . . .
H31C H 0.2000 0.4093 0.2526 0.074 Uiso 1 1 calc R U . . .
C32 C 0.30935(9) 0.4220(3) 0.2943(3) 0.0249(8) Uani 1 1 d . U . . .
N3 N 0.33686(7) 0.4244(3) 0.2295(2) 0.0261(7) Uani 1 1 d . U . . .
N4 N 0.32161(7) 0.3966(3) 0.3934(2) 0.0243(7) Uani 1 1 d . U . . .
C33 C 0.36502(9) 0.4000(3) 0.2873(3) 0.0285(8) Uani 1 1 d . U . . .
H33 H 0.3869 0.3958 0.2602 0.034 Uiso 1 1 calc R U . . .
C34 C 0.35596(9) 0.3832(3) 0.3888(3) 0.0283(8) Uani 1 1 d . U . . .
H34 H 0.3702 0.3655 0.4468 0.034 Uiso 1 1 calc R U . . .
C35 C 0.33437(9) 0.4357(4) 0.1162(3) 0.0306(9) Uani 1 1 d . U . . .
C36 C 0.33621(10) 0.5541(4) 0.0721(4) 0.0410(10) Uani 1 1 d D U . . .
C37 C 0.33212(12) 0.5632(6) -0.0368(4) 0.0639(15) Uani 1 1 d . U . . .
H37 H 0.3333 0.6423 -0.0702 0.077 Uiso 1 1 calc R U . . .
C38 C 0.32637(12) 0.4600(7) -0.0964(4) 0.0741(17) Uani 1 1 d . U . . .
H38 H 0.3228 0.4688 -0.1706 0.089 Uiso 1 1 calc R U . . .
C39 C 0.32565(12) 0.3437(7) -0.0522(4) 0.0653(15) Uani 1 1 d . U . . .
H39 H 0.3222 0.2731 -0.0963 0.078 Uiso 1 1 calc R U . . .
C40 C 0.32996(10) 0.3276(4) 0.0576(4) 0.0418(11) Uani 1 1 d D U . . .
C41 C 0.30330(9) 0.3836(3) 0.4902(3) 0.0239(8) Uani 1 1 d . U . . .
C42 C 0.30125(9) 0.4867(3) 0.5580(3) 0.0264(8) Uani 1 1 d D U . . .
C43 C 0.28322(10) 0.4713(4) 0.6511(3) 0.0314(9) Uani 1 1 d . U . . .
H43 H 0.2807 0.5396 0.6982 0.038 Uiso 1 1 calc R U . . .
C44 C 0.26888(9) 0.3579(4) 0.6765(3) 0.0338(9) Uani 1 1 d . U . . .
H44 H 0.2571 0.3489 0.7414 0.041 Uiso 1 1 calc R U . . .
C45 C 0.27155(9) 0.2580(3) 0.6081(3) 0.0289(8) Uani 1 1 d . U . . .
H45 H 0.2615 0.1810 0.6265 0.035 Uiso 1 1 calc R U . . .
C46 C 0.28867(9) 0.2683(3) 0.5126(3) 0.0249(8) Uani 1 1 d D U . . .
C47 C 0.34376(10) 0.6689(4) 0.1385(4) 0.0530(13) Uani 1 1 d D U . . .
H47A H 0.3391 0.6550 0.2156 0.064 Uiso 0.506(12) 1 calc R U P B 1
H47B H 0.3464 0.6344 0.2118 0.064 Uiso 0.494(12) 1 calc R U P B 2
C48A C 0.37997(19) 0.6979(11) 0.1183(13) 0.0566(19) Uiso 0.506(12) 1 d D . P B 1
H48A H 0.3864 0.7716 0.1593 0.085 Uiso 0.506(12) 1 calc R U P B 1
H48B H 0.3935 0.6268 0.1402 0.085 Uiso 0.506(12) 1 calc R U P B 1
H48C H 0.3833 0.7139 0.0425 0.085 Uiso 0.506(12) 1 calc R U P B 1
C49A C 0.3213(2) 0.7721(8) 0.0903(11) 0.060(2) Uiso 0.506(12) 1 d D . P B 1
H49A H 0.2981 0.7519 0.1040 0.090 Uiso 0.506(12) 1 calc R U P B 1
H49B H 0.3267 0.8523 0.1230 0.090 Uiso 0.506(12) 1 calc R U P B 1
H49C H 0.3250 0.7769 0.0135 0.090 Uiso 0.506(12) 1 calc R U P B 1
C48B C 0.3771(2) 0.7281(12) 0.1166(13) 0.0566(19) Uiso 0.494(12) 1 d D . P B 2
H48D H 0.3937 0.6629 0.1074 0.085 Uiso 0.494(12) 1 calc R U P B 2
H48E H 0.3757 0.7782 0.0518 0.085 Uiso 0.494(12) 1 calc R U P B 2
H48F H 0.3833 0.7815 0.1765 0.085 Uiso 0.494(12) 1 calc R U P B 2
C49B C 0.3179(2) 0.7686(8) 0.1528(12) 0.060(2) Uiso 0.494(12) 1 d D . P B 2
H49D H 0.2964 0.7297 0.1669 0.090 Uiso 0.494(12) 1 calc R U P B 2
H49E H 0.3240 0.8220 0.2127 0.090 Uiso 0.494(12) 1 calc R U P B 2
H49F H 0.3165 0.8188 0.0880 0.090 Uiso 0.494(12) 1 calc R U P B 2
C50 C 0.33012(10) 0.1999(4) 0.1078(4) 0.0524(13) Uani 1 1 d D U . . .
H50A H 0.3376 0.2110 0.1829 0.063 Uiso 0.48(2) 1 calc R U P C 1
H50B H 0.3283 0.2124 0.1863 0.063 Uiso 0.52(2) 1 calc R U P C 2
C51A C 0.3578(3) 0.1281(10) 0.0498(14) 0.057(2) Uiso 0.48(2) 1 d D . P C 1
H51A H 0.3593 0.0436 0.0786 0.086 Uiso 0.48(2) 1 calc R U P C 1
H51B H 0.3528 0.1240 -0.0262 0.086 Uiso 0.48(2) 1 calc R U P C 1
H51C H 0.3789 0.1711 0.0602 0.086 Uiso 0.48(2) 1 calc R U P C 1
C52A C 0.2990(2) 0.1219(10) 0.1115(14) 0.057(2) Uiso 0.48(2) 1 d D . P C 1
H52A H 0.3038 0.0425 0.1467 0.086 Uiso 0.48(2) 1 calc R U P C 1
H52B H 0.2819 0.1664 0.1511 0.086 Uiso 0.48(2) 1 calc R U P C 1
H52C H 0.2913 0.1061 0.0390 0.086 Uiso 0.48(2) 1 calc R U P C 1
C51B C 0.3611(2) 0.1224(9) 0.0885(13) 0.057(2) Uiso 0.52(2) 1 d D . P C 2
H51D H 0.3588 0.0418 0.1240 0.086 Uiso 0.52(2) 1 calc R U P C 2
H51E H 0.3639 0.1094 0.0120 0.086 Uiso 0.52(2) 1 calc R U P C 2
H51F H 0.3804 0.1662 0.1169 0.086 Uiso 0.52(2) 1 calc R U P C 2
C52B C 0.2974(2) 0.1405(10) 0.0710(13) 0.057(2) Uiso 0.52(2) 1 d D . P C 2
H52D H 0.2955 0.0564 0.1005 0.086 Uiso 0.52(2) 1 calc R U P C 2
H52E H 0.2788 0.1912 0.0958 0.086 Uiso 0.52(2) 1 calc R U P C 2
H52F H 0.2970 0.1361 -0.0067 0.086 Uiso 0.52(2) 1 calc R U P C 2
C53 C 0.31703(10) 0.6109(3) 0.5303(3) 0.0344(9) Uani 1 1 d D U . . .
H53A H 0.3356 0.5930 0.4801 0.041 Uiso 0.474(12) 1 calc R U P D 1
H53B H 0.3274 0.6019 0.4587 0.041 Uiso 0.526(12) 1 calc R U P D 2
C54A C 0.3321(3) 0.6743(9) 0.6270(7) 0.0446(17) Uiso 0.474(12) 1 d D . P D 1
H54A H 0.3473 0.6167 0.6626 0.067 Uiso 0.474(12) 1 calc R U P D 1
H54B H 0.3443 0.7486 0.6044 0.067 Uiso 0.474(12) 1 calc R U P D 1
H54C H 0.3145 0.6985 0.6763 0.067 Uiso 0.474(12) 1 calc R U P D 1
C55A C 0.2933(2) 0.6972(9) 0.4728(11) 0.0498(18) Uiso 0.474(12) 1 d D . P D 1
H55A H 0.3045 0.7758 0.4566 0.075 Uiso 0.474(12) 1 calc R U P D 1
H55B H 0.2860 0.6580 0.4066 0.075 Uiso 0.474(12) 1 calc R U P D 1
H55C H 0.2741 0.7136 0.5181 0.075 Uiso 0.474(12) 1 calc R U P D 1
C54B C 0.3443(2) 0.6444(9) 0.6082(8) 0.0446(17) Uiso 0.526(12) 1 d D . P D 2
H54D H 0.3540 0.7247 0.5883 0.067 Uiso 0.526(12) 1 calc R U P D 2
H54E H 0.3351 0.6500 0.6800 0.067 Uiso 0.526(12) 1 calc R U P D 2
H54F H 0.3615 0.5801 0.6065 0.067 Uiso 0.526(12) 1 calc R U P D 2
C55B C 0.2914(2) 0.7157(7) 0.5226(11) 0.0498(18) Uiso 0.526(12) 1 d D . P D 2
H55D H 0.2741 0.6920 0.4720 0.075 Uiso 0.526(12) 1 calc R U P D 2
H55E H 0.2815 0.7298 0.5926 0.075 Uiso 0.526(12) 1 calc R U P D 2
H55F H 0.3022 0.7921 0.4982 0.075 Uiso 0.526(12) 1 calc R U P D 2
C56 C 0.29123(9) 0.1594(3) 0.4360(3) 0.0290(9) Uani 1 1 d D U . . .
H56 H 0.2951 0.1941 0.3633 0.035 Uiso 1 1 calc R U . . .
C57 C 0.32074(11) 0.0779(4) 0.4640(4) 0.0539(14) Uani 1 1 d D U . . .
H57A H 0.3221 0.0082 0.4140 0.081 Uiso 1 1 calc R U . . .
H57B H 0.3411 0.1273 0.4598 0.081 Uiso 1 1 calc R U . . .
H57C H 0.3181 0.0457 0.5363 0.081 Uiso 1 1 calc R U . . .
C58 C 0.25997(11) 0.0794(4) 0.4316(4) 0.0495(12) Uani 1 1 d D U . . .
H58A H 0.2632 0.0112 0.3810 0.074 Uiso 1 1 calc R U . . .
H58B H 0.2554 0.0451 0.5022 0.074 Uiso 1 1 calc R U . . .
H58C H 0.2412 0.1307 0.4087 0.074 Uiso 1 1 calc R U . . .

loop_
_atom_site_aniso_label
_atom_site_aniso_U_11
_atom_site_aniso_U_22
_atom_site_aniso_U_33
_atom_site_aniso_U_23
_atom_site_aniso_U_13
_atom_site_aniso_U_12
P1 0.0256(5) 0.0401(5) 0.0232(5) 0.0036(4) 0.0005(4) -0.0017(4)
C1 0.026(2) 0.042(2) 0.029(2) 0.0020(17) 0.0032(16) -0.0037(17)
C2 0.033(2) 0.044(2) 0.033(2) 0.0019(18) 0.0038(19) -0.0079(19)
C3 0.0207(18) 0.0221(17) 0.028(2) -0.0025(15) -0.0009(16) 0.0002(14)
N1 0.0227(16) 0.0244(15) 0.0240(16) -0.0004(12) -0.0010(13) 0.0023(12)
N2 0.0233(16) 0.0270(15) 0.0186(16) 0.0006(12) -0.0005(12) 0.0002(12)
C4 0.028(2) 0.036(2) 0.0183(19) 0.0032(15) 0.0007(16) 0.0037(16)
C5 0.031(2) 0.032(2) 0.024(2) 0.0038(15) 0.0035(17) 0.0007(16)
C6 0.0187(18) 0.0309(18) 0.024(2) 0.0011(15) -0.0024(16) -0.0025(14)
C7 0.032(2) 0.034(2) 0.031(2) -0.0009(17) -0.0072(18) -0.0044(16)
C8 0.032(2) 0.042(2) 0.045(3) 0.006(2) -0.007(2) -0.0135(18)
C9 0.023(2) 0.060(3) 0.047(3) 0.009(2) -0.007(2) -0.0087(19)
C10 0.026(2) 0.046(2) 0.039(3) 0.0033(19) -0.0028(19) 0.0056(17)
C11 0.0257(19) 0.0335(19) 0.025(2) -0.0001(15) -0.0017(17) 0.0008(15)
C12 0.0210(19) 0.0331(19) 0.0216(19) 0.0003(15) 0.0004(15) 0.0037(14)
C13 0.025(2) 0.0357(19) 0.020(2) -0.0014(15) -0.0006(15) -0.0001(15)
C14 0.027(2) 0.046(2) 0.031(2) 0.0027(17) -0.0048(17) -0.0006(17)
C15 0.024(2) 0.060(3) 0.035(3) 0.0090(19) -0.0038(17) 0.0069(19)
C16 0.036(2) 0.039(2) 0.042(2) 0.0068(19) 0.003(2) 0.0136(18)
C17 0.028(2) 0.0331(19) 0.028(2) 0.0034(16) 0.0066(17) 0.0022(16)
C18 0.043(3) 0.029(2) 0.063(3) 0.001(2) -0.014(2) -0.0070(18)
C21 0.033(2) 0.0282(19) 0.044(3) 0.0022(17) -0.0016(19) 0.0024(16)
C22 0.047(3) 0.036(2) 0.050(3) 0.005(2) -0.003(2) 0.009(2)
C23 0.085(4) 0.036(2) 0.053(3) -0.001(2) -0.026(3) -0.006(2)
C24 0.028(2) 0.0297(19) 0.034(2) -0.0033(16) -0.0029(17) -0.0005(16)
C25 0.074(3) 0.042(2) 0.047(3) -0.008(2) 0.020(3) 0.004(2)
C26 0.049(3) 0.041(2) 0.045(3) 0.006(2) 0.012(2) -0.001(2)
C27 0.034(2) 0.0276(19) 0.047(3) 0.0014(17) 0.0067(19) 0.0001(17)
C28 0.054(3) 0.060(3) 0.046(3) -0.009(2) -0.003(2) -0.010(2)
C29 0.154(7) 0.037(3) 0.058(4) 0.003(2) 0.002(4) -0.026(3)
P2 0.0271(6) 0.0510(6) 0.0291(5) 0.0065(5) -0.0001(5) 0.0051(5)
C30 0.026(2) 0.055(3) 0.033(2) 0.0009(19) 0.0010(17) 0.0022(19)
C31 0.033(2) 0.074(3) 0.040(3) 0.000(2) 0.001(2) 0.005(2)
C32 0.026(2) 0.0249(18) 0.0241(19) 0.0000(15) 0.0027(15) -0.0022(15)
N3 0.0264(16) 0.0277(16) 0.0242(16) 0.0003(13) 0.0015(14) -0.0005(13)
N4 0.0221(16) 0.0277(16) 0.0232(16) 0.0010(13) -0.0014(13) -0.0018(12)
C33 0.022(2) 0.0301(19) 0.034(2) -0.0018(16) 0.0005(16) -0.0010(15)
C34 0.0223(19) 0.035(2) 0.028(2) 0.0044(16) -0.0014(16) 0.0001(15)
C35 0.023(2) 0.046(2) 0.0225(19) 0.0032(17) 0.0054(16) 0.0032(17)
C36 0.023(2) 0.058(3) 0.042(2) 0.0218(19) 0.0116(18) 0.0093(19)
C37 0.034(3) 0.113(4) 0.045(3) 0.035(3) 0.010(2) 0.018(3)
C38 0.037(3) 0.156(5) 0.030(3) 0.018(3) -0.002(2) 0.009(3)
C39 0.034(3) 0.124(4) 0.037(3) -0.028(3) 0.003(2) -0.006(3)
C40 0.021(2) 0.067(3) 0.038(2) -0.017(2) 0.0062(18) -0.006(2)
C41 0.022(2) 0.0288(18) 0.0204(18) 0.0027(14) -0.0007(15) 0.0005(15)
C42 0.026(2) 0.0286(18) 0.024(2) -0.0013(15) -0.0052(16) -0.0011(16)
C43 0.036(2) 0.036(2) 0.023(2) -0.0060(15) -0.0037(17) 0.0008(17)
C44 0.032(2) 0.044(2) 0.025(2) 0.0008(18) 0.0035(19) -0.0004(17)
C45 0.029(2) 0.0312(19) 0.027(2) 0.0046(15) -0.0021(17) -0.0016(16)
C46 0.023(2) 0.0271(18) 0.0246(19) 0.0013(14) -0.0046(15) 0.0004(15)
C47 0.045(3) 0.041(2) 0.073(4) 0.018(2) 0.020(2) 0.006(2)
C50 0.042(3) 0.048(3) 0.068(3) -0.026(2) 0.020(2) -0.013(2)
C53 0.037(2) 0.032(2) 0.034(2) -0.0025(17) 0.0006(19) -0.0037(18)
C56 0.032(2) 0.0291(19) 0.026(2) -0.0023(15) 0.0003(17) -0.0027(16)
C57 0.040(3) 0.038(2) 0.084(4) -0.023(2) -0.010(3) 0.009(2)
C58 0.045(3) 0.046(3) 0.057(3) -0.017(2) -0.008(2) -0.005(2)

loop_
_atom_type_symbol
_atom_type_description
_atom_type_scat_dispersion_real
_atom_type_scat_dispersion_imag
_atom_type_scat_source
C C 0.0181 0.0091 'International Tables Vol C Tables 4.2.6.8 and 6.1.1.4'
H H 0.0000 0.0000 'International Tables Vol C Tables 4.2.6.8 and 6.1.1.4'
N N 0.0311 0.0180 'International Tables Vol C Tables 4.2.6.8 and 6.1.1.4'
P P 0.2955 0.4335 'International Tables Vol C Tables 4.2.6.8 and 6.1.1.4'

loop_
_geom_angle_atom_site_label_1
_geom_angle_atom_site_label_2
_geom_angle_atom_site_label_3
_geom_angle
_geom_angle_site_symmetry_1
_geom_angle_site_symmetry_3
_geom_angle_publ_flag
C3 P1 C1 106.26(18) . . ?
C2 C1 P1 106.6(3) . . ?
C2 C1 H1A 110.4 . . ?
P1 C1 H1A 110.4 . . ?
C2 C1 H1B 110.4 . . ?
P1 C1 H1B 110.4 . . ?
H1A C1 H1B 108.6 . . ?
C1 C2 H2A 109.5 . . ?
C1 C2 H2B 109.5 . . ?
H2A C2 H2B 109.5 . . ?
C1 C2 H2C 109.5 . . ?
H2A C2 H2C 109.5 . . ?
H2B C2 H2C 109.5 . . ?
N1 C3 N2 103.5(3) . . ?
N1 C3 P1 136.9(3) . . ?
N2 C3 P1 119.6(3) . . ?
C3 N1 C4 110.7(3) . . ?
C3 N1 C6 126.2(3) . . ?
C4 N1 C6 122.5(3) . . ?
C5 N2 C3 110.6(3) . . ?
C5 N2 C12 126.1(3) . . ?
C3 N2 C12 123.2(3) . . ?
C5 C4 N1 107.1(3) . . ?
C5 C4 H4 126.4 . . ?
N1 C4 H4 126.4 . . ?
C4 C5 N2 108.1(3) . . ?
C4 C5 H5 126.0 . . ?
N2 C5 H5 126.0 . . ?
C11 C6 C7 123.6(3) . . ?
C11 C6 N1 118.5(3) . . ?
C7 C6 N1 117.8(3) . . ?
C6 C7 C8 116.9(3) . . ?
C6 C7 C18 122.5(3) . . ?
C8 C7 C18 120.5(3) . . ?
C9 C8 C7 121.1(4) . . ?
C9 C8 H8 119.5 . . ?
C7 C8 H8 119.5 . . ?
C8 C9 C10 120.3(4) . . ?
C8 C9 H9 119.8 . . ?
C10 C9 H9 119.8 . . ?
C9 C10 C11 121.4(4) . . ?
C9 C10 H10 119.3 . . ?
C11 C10 H10 119.3 . . ?
C6 C11 C10 116.6(3) . . ?
C6 C11 C21 121.5(3) . . ?
C10 C11 C21 121.9(3) . . ?
C13 C12 C17 123.3(3) . . ?
C13 C12 N2 118.6(3) . . ?
C17 C12 N2 118.0(3) . . ?
C12 C13 C14 117.0(3) . . ?
C12 C13 C24 122.2(3) . . ?
C14 C13 C24 120.9(3) . . ?
C15 C14 C13 121.0(4) . . ?
C15 C14 H14 119.5 . . ?
C13 C14 H14 119.5 . . ?
C14 C15 C16 120.5(4) . . ?
C14 C15 H15 119.8 . . ?
C16 C15 H15 119.8 . . ?
C15 C16 C17 121.2(4) . . ?
C15 C16 H16 119.4 . . ?
C17 C16 H16 119.4 . . ?
C16 C17 C12 116.9(3) . . ?
C16 C17 C27 121.6(3) . . ?
C12 C17 C27 121.4(3) . . ?
C19B C18 C7 114.0(6) . . ?
C20A C18 C7 114.6(5) . . ?
C19B C18 C20B 115.5(8) . . ?
C7 C18 C20B 108.9(7) . . ?
C20A C18 C19A 109.5(5) . . ?
C7 C18 C19A 109.5(4) . . ?
C20A C18 H18A 107.7 . . ?
C7 C18 H18A 107.7 . . ?
C19A C18 H18A 107.7 . . ?
C19B C18 H18B 105.9 . . ?
C7 C18 H18B 105.9 . . ?
C20B C18 H18B 105.9 . . ?
C18 C19A H19A 109.5 . . ?
C18 C19A H19B 109.5 . . ?
H19A C19A H19B 109.5 . . ?
C18 C19A H19C 109.5 . . ?
H19A C19A H19C 109.5 . . ?
H19B C19A H19C 109.5 . . ?
C18 C20A H20A 109.5 . . ?
C18 C20A H20B 109.5 . . ?
H20A C20A H20B 109.5 . . ?
C18 C20A H20C 109.5 . . ?
H20A C20A H20C 109.5 . . ?
H20B C20A H20C 109.5 . . ?
C18 C19B H19D 109.5 . . ?
C18 C19B H19E 109.5 . . ?
H19D C19B H19E 109.5 . . ?
C18 C19B H19F 109.5 . . ?
H19D C19B H19F 109.5 . . ?
H19E C19B H19F 109.5 . . ?
C18 C20B H20D 109.5 . . ?
C18 C20B H20E 109.5 . . ?
H20D C20B H20E 109.5 . . ?
C18 C20B H20F 109.5 . . ?
H20D C20B H20F 109.5 . . ?
H20E C20B H20F 109.5 . . ?
C23 C21 C11 112.5(3) . . ?
C23 C21 C22 111.0(3) . . ?
C11 C21 C22 112.9(3) . . ?
C23 C21 H21 106.7 . . ?
C11 C21 H21 106.7 . . ?
C22 C21 H21 106.7 . . ?
C21 C22 H22A 109.5 . . ?
C21 C22 H22B 109.5 . . ?
H22A C22 H22B 109.5 . . ?
C21 C22 H22C 109.5 . . ?
H22A C22 H22C 109.5 . . ?
H22B C22 H22C 109.5 . . ?
C21 C23 H23A 109.5 . . ?
C21 C23 H23B 109.5 . . ?
H23A C23 H23B 109.5 . . ?
C21 C23 H23C 109.5 . . ?
H23A C23 H23C 109.5 . . ?
H23B C23 H23C 109.5 . . ?
C13 C24 C26 111.0(3) . . ?
C13 C24 C25 110.9(3) . . ?
C26 C24 C25 110.2(3) . . ?
C13 C24 H24 108.2 . . ?
C26 C24 H24 108.2 . . ?
C25 C24 H24 108.2 . . ?
C24 C25 H25A 109.5 . . ?
C24 C25 H25B 109.5 . . ?
H25A C25 H25B 109.5 . . ?
C24 C25 H25C 109.5 . . ?
H25A C25 H25C 109.5 . . ?
H25B C25 H25C 109.5 . . ?
C24 C26 H26A 109.5 . . ?
C24 C26 H26B 109.5 . . ?
H26A C26 H26B 109.5 . . ?
C24 C26 H26C 109.5 . . ?
H26A C26 H26C 109.5 . . ?
H26B C26 H26C 109.5 . . ?
C28 C27 C29 110.4(4) . . ?
C28 C27 C17 110.7(3) . . ?
C29 C27 C17 112.8(4) . . ?
C28 C27 H27 107.6 . . ?
C29 C27 H27 107.6 . . ?
C17 C27 H27 107.6 . . ?
C27 C28 H28A 109.5 . . ?
C27 C28 H28B 109.5 . . ?
H28A C28 H28B 109.5 . . ?
C27 C28 H28C 109.5 . . ?
H28A C28 H28C 109.5 . . ?
H28B C28 H28C 109.5 . . ?
C27 C29 H29A 109.5 . . ?
C27 C29 H29B 109.5 . . ?
H29A C29 H29B 109.5 . . ?
C27 C29 H29C 109.5 . . ?
H29A C29 H29C 109.5 . . ?
H29B C29 H29C 109.5 . . ?
C32 P2 C30 106.20(18) . . ?
C31 C30 P2 106.9(3) . . ?
C31 C30 H30A 110.3 . . ?
P2 C30 H30A 110.3 . . ?
C31 C30 H30B 110.3 . . ?
P2 C30 H30B 110.3 . . ?
H30A C30 H30B 108.6 . . ?
C30 C31 H31A 109.5 . . ?
C30 C31 H31B 109.5 . . ?
H31A C31 H31B 109.5 . . ?
C30 C31 H31C 109.5 . . ?
H31A C31 H31C 109.5 . . ?
H31B C31 H31C 109.5 . . ?
N4 C32 N3 104.5(3) . . ?
N4 C32 P2 135.4(3) . . ?
N3 C32 P2 120.1(3) . . ?
C33 N3 C32 110.5(3) . . ?
C33 N3 C35 126.9(3) . . ?
C32 N3 C35 122.2(3) . . ?
C32 N4 C34 110.1(3) . . ?
C32 N4 C41 127.4(3) . . ?
C34 N4 C41 122.6(3) . . ?
C34 C33 N3 107.7(3) . . ?
C34 C33 H33 126.2 . . ?
N3 C33 H33 126.2 . . ?
C33 C34 N4 107.3(3) . . ?
C33 C34 H34 126.4 . . ?
N4 C34 H34 126.4 . . ?
C40 C35 C36 124.1(4) . . ?
C40 C35 N3 117.8(4) . . ?
C36 C35 N3 118.0(4) . . ?
C37 C36 C35 116.9(5) . . ?
C37 C36 C47 120.8(5) . . ?
C35 C36 C47 122.3(4) . . ?
C38 C37 C36 120.7(5) . . ?
C38 C37 H37 119.7 . . ?
C36 C37 H37 119.7 . . ?
C37 C38 C39 121.6(5) . . ?
C37 C38 H38 119.2 . . ?
C39 C38 H38 119.2 . . ?
C38 C39 C40 120.6(5) . . ?
C38 C39 H39 119.7 . . ?
C40 C39 H39 119.7 . . ?
C35 C40 C39 115.9(5) . . ?
C35 C40 C50 122.5(4) . . ?
C39 C40 C50 121.6(5) . . ?
C42 C41 C46 123.5(3) . . ?
C42 C41 N4 118.1(3) . . ?
C46 C41 N4 118.4(3) . . ?
C43 C42 C41 116.8(3) . . ?
C43 C42 C53 121.2(3) . . ?
C41 C42 C53 122.0(3) . . ?
C44 C43 C42 121.2(4) . . ?
C44 C43 H43 119.4 . . ?
C42 C43 H43 119.4 . . ?
C45 C44 C43 120.5(4) . . ?
C45 C44 H44 119.8 . . ?
C43 C44 H44 119.8 . . ?
C44 C45 C46 121.1(4) . . ?
C44 C45 H45 119.5 . . ?
C46 C45 H45 119.5 . . ?
C45 C46 C41 117.0(3) . . ?
C45 C46 C56 121.4(3) . . ?
C41 C46 C56 121.6(3) . . ?
C49B C47 C48B 109.8(6) . . ?
C49B C47 C36 120.2(6) . . ?
C48B C47 C36 114.8(6) . . ?
C48A C47 C36 105.6(6) . . ?
C48A C47 C49A 110.5(7) . . ?
C36 C47 C49A 104.2(5) . . ?
C48A C47 H47A 112.0 . . ?
C36 C47 H47A 112.0 . . ?
C49A C47 H47A 112.0 . . ?
C49B C47 H47B 103.2 . . ?
C48B C47 H47B 103.2 . . ?
C36 C47 H47B 103.2 . . ?
C47 C48A H48A 109.5 . . ?
C47 C48A H48B 109.5 . . ?
H48A C48A H48B 109.5 . . ?
C47 C48A H48C 109.5 . . ?
H48A C48A H48C 109.5 . . ?
H48B C48A H48C 109.5 . . ?
C47 C49A H49A 109.5 . . ?
C47 C49A H49B 109.5 . . ?
H49A C49A H49B 109.5 . . ?
C47 C49A H49C 109.5 . . ?
H49A C49A H49C 109.5 . . ?
H49B C49A H49C 109.5 . . ?
C47 C48B H48D 109.5 . . ?
C47 C48B H48E 109.5 . . ?
H48D C48B H48E 109.5 . . ?
C47 C48B H48F 109.5 . . ?
H48D C48B H48F 109.5 . . ?
H48E C48B H48F 109.5 . . ?
C47 C49B H49D 109.5 . . ?
C47 C49B H49E 109.5 . . ?
H49D C49B H49E 109.5 . . ?
C47 C49B H49F 109.5 . . ?
H49D C49B H49F 109.5 . . ?
H49E C49B H49F 109.5 . . ?
C40 C50 C52A 120.9(7) . . ?
C40 C50 C51B 115.7(6) . . ?
C40 C50 C52B 104.3(6) . . ?
C51B C50 C52B 115.6(6) . . ?
C40 C50 C51A 105.0(6) . . ?
C52A C50 C51A 109.9(6) . . ?
C40 C50 H50A 106.8 . . ?
C52A C50 H50A 106.8 . . ?
C51A C50 H50A 106.8 . . ?
C40 C50 H50B 106.9 . . ?
C51B C50 H50B 106.9 . . ?
C52B C50 H50B 106.9 . . ?
C50 C51A H51A 109.5 . . ?
C50 C51A H51B 109.5 . . ?
H51A C51A H51B 109.5 . . ?
C50 C51A H51C 109.5 . . ?
H51A C51A H51C 109.5 . . ?
H51B C51A H51C 109.5 . . ?
C50 C52A H52A 109.5 . . ?
C50 C52A H52B 109.5 . . ?
H52A C52A H52B 109.5 . . ?
C50 C52A H52C 109.5 . . ?
H52A C52A H52C 109.5 . . ?
H52B C52A H52C 109.5 . . ?
C50 C51B H51D 109.5 . . ?
C50 C51B H51E 109.5 . . ?
H51D C51B H51E 109.5 . . ?
C50 C51B H51F 109.5 . . ?
H51D C51B H51F 109.5 . . ?
H51E C51B H51F 109.5 . . ?
C50 C52B H52D 109.5 . . ?
C50 C52B H52E 109.5 . . ?
H52D C52B H52E 109.5 . . ?
C50 C52B H52F 109.5 . . ?
H52D C52B H52F 109.5 . . ?
H52E C52B H52F 109.5 . . ?
C55A C53 C42 112.4(5) . . ?
C54B C53 C42 111.4(4) . . ?
C55A C53 C54A 111.2(6) . . ?
C42 C53 C54A 112.2(5) . . ?
C54B C53 C55B 111.0(5) . . ?
C42 C53 C55B 112.0(4) . . ?
C55A C53 H53A 106.9 . . ?
C42 C53 H53A 106.9 . . ?
C54A C53 H53A 106.9 . . ?
C54B C53 H53B 107.4 . . ?
C42 C53 H53B 107.4 . . ?
C55B C53 H53B 107.4 . . ?
C53 C54A H54A 109.5 . . ?
C53 C54A H54B 109.5 . . ?
H54A C54A H54B 109.5 . . ?
C53 C54A H54C 109.5 . . ?
H54A C54A H54C 109.5 . . ?
H54B C54A H54C 109.5 . . ?
C53 C55A H55A 109.5 . . ?
C53 C55A H55B 109.5 . . ?
H55A C55A H55B 109.5 . . ?
C53 C55A H55C 109.5 . . ?
H55A C55A H55C 109.5 . . ?
H55B C55A H55C 109.5 . . ?
C53 C54B H54D 109.5 . . ?
C53 C54B H54E 109.5 . . ?
H54D C54B H54E 109.5 . . ?
C53 C54B H54F 109.5 . . ?
H54D C54B H54F 109.5 . . ?
H54E C54B H54F 109.5 . . ?
C53 C55B H55D 109.5 . . ?
C53 C55B H55E 109.5 . . ?
H55D C55B H55E 109.5 . . ?
C53 C55B H55F 109.5 . . ?
H55D C55B H55F 109.5 . . ?
H55E C55B H55F 109.5 . . ?
C46 C56 C57 110.4(3) . . ?
C46 C56 C58 113.6(3) . . ?
C57 C56 C58 109.4(3) . . ?
C46 C56 H56 107.7 . . ?
C57 C56 H56 107.7 . . ?
C58 C56 H56 107.7 . . ?
C56 C57 H57A 109.5 . . ?
C56 C57 H57B 109.5 . . ?
H57A C57 H57B 109.5 . . ?
C56 C57 H57C 109.5 . . ?
H57A C57 H57C 109.5 . . ?
H57B C57 H57C 109.5 . . ?
C56 C58 H58A 109.5 . . ?
C56 C58 H58B 109.5 . . ?
H58A C58 H58B 109.5 . . ?
C56 C58 H58C 109.5 . . ?
H58A C58 H58C 109.5 . . ?
H58B C58 H58C 109.5 . . ?

loop_
_geom_bond_atom_site_label_1
_geom_bond_atom_site_label_2
_geom_bond_distance
_geom_bond_site_symmetry_2
_geom_bond_publ_flag
P1 C3 1.757(4) . ?
P1 C1 1.868(4) . ?
C1 C2 1.518(5) . ?
C1 H1A 0.9900 . ?
C1 H1B 0.9900 . ?
C2 H2A 0.9800 . ?
C2 H2B 0.9800 . ?
C2 H2C 0.9800 . ?
C3 N1 1.377(5) . ?
C3 N2 1.391(5) . ?
N1 C4 1.395(5) . ?
N1 C6 1.450(4) . ?
N2 C5 1.377(5) . ?
N2 C12 1.445(5) . ?
C4 C5 1.335(5) . ?
C4 H4 0.9500 . ?
C5 H5 0.9500 . ?
C6 C11 1.391(5) . ?
C6 C7 1.394(5) . ?
C7 C8 1.396(5) . ?
C7 C18 1.520(5) . ?
C8 C9 1.374(6) . ?
C8 H8 0.9500 . ?
C9 C10 1.378(6) . ?
C9 H9 0.9500 . ?
C10 C11 1.394(5) . ?
C10 H10 0.9500 . ?
C11 C21 1.521(4) . ?
C12 C13 1.388(5) . ?
C12 C17 1.399(5) . ?
C13 C14 1.393(5) . ?
C13 C24 1.523(4) . ?
C14 C15 1.376(6) . ?
C14 H14 0.9500 . ?
C15 C16 1.374(6) . ?
C15 H15 0.9500 . ?
C16 C17 1.385(6) . ?
C16 H16 0.9500 . ?
C17 C27 1.525(5) . ?
C18 C19B 1.498(8) . ?
C18 C20A 1.519(6) . ?
C18 C20B 1.535(8) . ?
C18 C19A 1.547(6) . ?
C18 H18A 1.0000 . ?
C18 H18B 1.0000 . ?
C19A H19A 0.9800 . ?
C19A H19B 0.9800 . ?
C19A H19C 0.9800 . ?
C20A H20A 0.9800 . ?
C20A H20B 0.9800 . ?
C20A H20C 0.9800 . ?
C19B H19D 0.9800 . ?
C19B H19E 0.9800 . ?
C19B H19F 0.9800 . ?
C20B H20D 0.9800 . ?
C20B H20E 0.9800 . ?
C20B H20F 0.9800 . ?
C21 C23 1.506(5) . ?
C21 C22 1.527(5) . ?
C21 H21 1.0000 . ?
C22 H22A 0.9800 . ?
C22 H22B 0.9800 . ?
C22 H22C 0.9800 . ?
C23 H23A 0.9800 . ?
C23 H23B 0.9800 . ?
C23 H23C 0.9800 . ?
C24 C26 1.523(5) . ?
C24 C25 1.531(5) . ?
C24 H24 1.0000 . ?
C25 H25A 0.9800 . ?
C25 H25B 0.9800 . ?
C25 H25C 0.9800 . ?
C26 H26A 0.9800 . ?
C26 H26B 0.9800 . ?
C26 H26C 0.9800 . ?
C27 C28 1.514(5) . ?
C27 C29 1.526(5) . ?
C27 H27 1.0000 . ?
C28 H28A 0.9800 . ?
C28 H28B 0.9800 . ?
C28 H28C 0.9800 . ?
C29 H29A 0.9800 . ?
C29 H29B 0.9800 . ?
C29 H29C 0.9800 . ?
P2 C32 1.770(4) . ?
P2 C30 1.863(4) . ?
C30 C31 1.522(6) . ?
C30 H30A 0.9900 . ?
C30 H30B 0.9900 . ?
C31 H31A 0.9800 . ?
C31 H31B 0.9800 . ?
C31 H31C 0.9800 . ?
C32 N4 1.370(5) . ?
C32 N3 1.380(5) . ?
N3 C33 1.377(5) . ?
N3 C35 1.435(5) . ?
N4 C34 1.398(5) . ?
N4 C41 1.433(5) . ?
C33 C34 1.342(6) . ?
C33 H33 0.9500 . ?
C34 H34 0.9500 . ?
C35 C40 1.387(6) . ?
C35 C36 1.391(5) . ?
C36 C37 1.385(7) . ?
C36 C47 1.521(6) . ?
C37 C38 1.359(8) . ?
C37 H37 0.9500 . ?
C38 C39 1.369(9) . ?
C38 H38 0.9500 . ?
C39 C40 1.404(7) . ?
C39 H39 0.9500 . ?
C40 C50 1.512(5) . ?
C41 C42 1.401(5) . ?
C41 C46 1.402(5) . ?
C42 C43 1.391(5) . ?
C42 C53 1.521(5) . ?
C43 C44 1.387(5) . ?
C43 H43 0.9500 . ?
C44 C45 1.381(5) . ?
C44 H44 0.9500 . ?
C45 C46 1.392(5) . ?
C45 H45 0.9500 . ?
C46 C56 1.520(4) . ?
C47 C49B 1.508(7) . ?
C47 C48B 1.515(7) . ?
C47 C48A 1.519(7) . ?
C47 C49A 1.557(7) . ?
C47 H47A 1.0000 . ?
C47 H47B 1.0000 . ?
C48A H48A 0.9800 . ?
C48A H48B 0.9800 . ?
C48A H48C 0.9800 . ?
C49A H49A 0.9800 . ?
C49A H49B 0.9800 . ?
C49A H49C 0.9800 . ?
C48B H48D 0.9800 . ?
C48B H48E 0.9800 . ?
C48B H48F 0.9800 . ?
C49B H49D 0.9800 . ?
C49B H49E 0.9800 . ?
C49B H49F 0.9800 . ?
C50 C52A 1.512(7) . ?
C50 C51B 1.523(7) . ?
C50 C52B 1.542(7) . ?
C50 C51A 1.545(7) . ?
C50 H50A 1.0000 . ?
C50 H50B 1.0000 . ?
C51A H51A 0.9800 . ?
C51A H51B 0.9800 . ?
C51A H51C 0.9800 . ?
C52A H52A 0.9800 . ?
C52A H52B 0.9800 . ?
C52A H52C 0.9800 . ?
C51B H51D 0.9800 . ?
C51B H51E 0.9800 . ?
C51B H51F 0.9800 . ?
C52B H52D 0.9800 . ?
C52B H52E 0.9800 . ?
C52B H52F 0.9800 . ?
C53 C55A 1.518(7) . ?
C53 C54B 1.520(7) . ?
C53 C54A 1.524(7) . ?
C53 C55B 1.535(7) . ?
C53 H53A 1.0000 . ?
C53 H53B 1.0000 . ?
C54A H54A 0.9800 . ?
C54A H54B 0.9800 . ?
C54A H54C 0.9800 . ?
C55A H55A 0.9800 . ?
C55A H55B 0.9800 . ?
C55A H55C 0.9800 . ?
C54B H54D 0.9800 . ?
C54B H54E 0.9800 . ?
C54B H54F 0.9800 . ?
C55B H55D 0.9800 . ?
C55B H55E 0.9800 . ?
C55B H55F 0.9800 . ?
C56 C57 1.522(5) . ?
C56 C58 1.530(5) . ?
C56 H56 1.0000 . ?
C57 H57A 0.9800 . ?
C57 H57B 0.9800 . ?
C57 H57C 0.9800 . ?
C58 H58A 0.9800 . ?
C58 H58B 0.9800 . ?
C58 H58C 0.9800 . ?

loop_
_geom_torsion_atom_site_label_1
_geom_torsion_atom_site_label_2
_geom_torsion_atom_site_label_3
_geom_torsion_atom_site_label_4
_geom_torsion
_geom_torsion_site_symmetry_1
_geom_torsion_site_symmetry_2
_geom_torsion_site_symmetry_3
_geom_torsion_site_symmetry_4
_geom_torsion_publ_flag
C3 P1 C1 C2 -174.1(3) . . . . ?
C1 P1 C3 N1 1.4(4) . . . . ?
C1 P1 C3 N2 -178.7(3) . . . . ?
N2 C3 N1 C4 1.3(4) . . . . ?
P1 C3 N1 C4 -178.8(3) . . . . ?
N2 C3 N1 C6 -170.3(3) . . . . ?
P1 C3 N1 C6 9.7(6) . . . . ?
N1 C3 N2 C5 -1.0(4) . . . . ?
P1 C3 N2 C5 179.1(3) . . . . ?
N1 C3 N2 C12 175.1(3) . . . . ?
P1 C3 N2 C12 -4.8(4) . . . . ?
C3 N1 C4 C5 -1.2(4) . . . . ?
C6 N1 C4 C5 170.8(3) . . . . ?
N1 C4 C5 N2 0.5(4) . . . . ?
C3 N2 C5 C4 0.3(4) . . . . ?
C12 N2 C5 C4 -175.7(3) . . . . ?
C3 N1 C6 C11 -107.5(4) . . . . ?
C4 N1 C6 C11 81.9(4) . . . . ?
C3 N1 C6 C7 74.8(5) . . . . ?
C4 N1 C6 C7 -95.8(4) . . . . ?
C11 C6 C7 C8 1.6(6) . . . . ?
N1 C6 C7 C8 179.2(3) . . . . ?
C11 C6 C7 C18 -175.9(4) . . . . ?
N1 C6 C7 C18 1.7(5) . . . . ?
C6 C7 C8 C9 0.3(6) . . . . ?
C18 C7 C8 C9 177.9(4) . . . . ?
C7 C8 C9 C10 -1.3(7) . . . . ?
C8 C9 C10 C11 0.4(7) . . . . ?
C7 C6 C11 C10 -2.5(6) . . . . ?
N1 C6 C11 C10 -180.0(3) . . . . ?
C7 C6 C11 C21 177.2(4) . . . . ?
N1 C6 C11 C21 -0.3(5) . . . . ?
C9 C10 C11 C6 1.4(6) . . . . ?
C9 C10 C11 C21 -178.3(4) . . . . ?
C5 N2 C12 C13 -87.4(4) . . . . ?
C3 N2 C12 C13 97.1(4) . . . . ?
C5 N2 C12 C17 93.8(4) . . . . ?
C3 N2 C12 C17 -81.7(4) . . . . ?
C17 C12 C13 C14 0.6(6) . . . . ?
N2 C12 C13 C14 -178.1(3) . . . . ?
C17 C12 C13 C24 -178.4(3) . . . . ?
N2 C12 C13 C24 2.9(5) . . . . ?
C12 C13 C14 C15 0.8(6) . . . . ?
C24 C13 C14 C15 179.8(3) . . . . ?
C13 C14 C15 C16 -1.4(6) . . . . ?
C14 C15 C16 C17 0.6(6) . . . . ?
C15 C16 C17 C12 0.7(6) . . . . ?
C15 C16 C17 C27 -176.8(4) . . . . ?
C13 C12 C17 C16 -1.3(6) . . . . ?
N2 C12 C17 C16 177.4(3) . . . . ?
C13 C12 C17 C27 176.2(3) . . . . ?
N2 C12 C17 C27 -5.1(5) . . . . ?
C6 C7 C18 C19B 85.4(11) . . . . ?
C8 C7 C18 C19B -92.0(11) . . . . ?
C6 C7 C18 C20A -122.3(6) . . . . ?
C8 C7 C18 C20A 60.2(7) . . . . ?
C6 C7 C18 C20B -144.0(10) . . . . ?
C8 C7 C18 C20B 38.6(10) . . . . ?
C6 C7 C18 C19A 114.2(6) . . . . ?
C8 C7 C18 C19A -63.2(7) . . . . ?
C6 C11 C21 C23 82.4(5) . . . . ?
C10 C11 C21 C23 -97.9(5) . . . . ?
C6 C11 C21 C22 -151.0(4) . . . . ?
C10 C11 C21 C22 28.7(5) . . . . ?
C12 C13 C24 C26 120.2(4) . . . . ?
C14 C13 C24 C26 -58.8(5) . . . . ?
C12 C13 C24 C25 -117.1(4) . . . . ?
C14 C13 C24 C25 64.0(5) . . . . ?
C16 C17 C27 C28 89.2(5) . . . . ?
C12 C17 C27 C28 -88.2(5) . . . . ?
C16 C17 C27 C29 -35.0(6) . . . . ?
C12 C17 C27 C29 147.6(4) . . . . ?
C32 P2 C30 C31 175.3(3) . . . . ?
C30 P2 C32 N4 0.5(4) . . . . ?
C30 P2 C32 N3 179.5(3) . . . . ?
N4 C32 N3 C33 0.5(4) . . . . ?
P2 C32 N3 C33 -178.8(2) . . . . ?
N4 C32 N3 C35 173.4(3) . . . . ?
P2 C32 N3 C35 -5.9(5) . . . . ?
N3 C32 N4 C34 -0.2(4) . . . . ?
P2 C32 N4 C34 178.9(3) . . . . ?
N3 C32 N4 C41 -179.9(3) . . . . ?
P2 C32 N4 C41 -0.7(6) . . . . ?
C32 N3 C33 C34 -0.6(4) . . . . ?
C35 N3 C33 C34 -173.1(4) . . . . ?
N3 C33 C34 N4 0.4(4) . . . . ?
C32 N4 C34 C33 -0.1(4) . . . . ?
C41 N4 C34 C33 179.5(3) . . . . ?
C33 N3 C35 C40 85.8(5) . . . . ?
C32 N3 C35 C40 -85.9(5) . . . . ?
C33 N3 C35 C36 -94.8(5) . . . . ?
C32 N3 C35 C36 93.5(4) . . . . ?
C40 C35 C36 C37 2.4(6) . . . . ?
N3 C35 C36 C37 -176.9(4) . . . . ?
C40 C35 C36 C47 -175.1(4) . . . . ?
N3 C35 C36 C47 5.6(6) . . . . ?
C35 C36 C37 C38 0.4(7) . . . . ?
C47 C36 C37 C38 178.0(4) . . . . ?
C36 C37 C38 C39 -2.5(8) . . . . ?
C37 C38 C39 C40 1.8(8) . . . . ?
C36 C35 C40 C39 -3.1(6) . . . . ?
N3 C35 C40 C39 176.3(4) . . . . ?
C36 C35 C40 C50 176.3(4) . . . . ?
N3 C35 C40 C50 -4.4(6) . . . . ?
C38 C39 C40 C35 0.9(7) . . . . ?
C38 C39 C40 C50 -178.4(4) . . . . ?
C32 N4 C41 C42 -97.3(4) . . . . ?
C34 N4 C41 C42 83.1(4) . . . . ?
C32 N4 C41 C46 83.3(5) . . . . ?
C34 N4 C41 C46 -96.3(4) . . . . ?
C46 C41 C42 C43 -0.9(6) . . . . ?
N4 C41 C42 C43 179.8(3) . . . . ?
C46 C41 C42 C53 -179.1(3) . . . . ?
N4 C41 C42 C53 1.6(5) . . . . ?
C41 C42 C43 C44 1.9(6) . . . . ?
C53 C42 C43 C44 -179.9(3) . . . . ?
C42 C43 C44 C45 -1.6(6) . . . . ?
C43 C44 C45 C46 0.2(6) . . . . ?
C44 C45 C46 C41 0.8(5) . . . . ?
C44 C45 C46 C56 -178.9(3) . . . . ?
C42 C41 C46 C45 -0.5(5) . . . . ?
N4 C41 C46 C45 178.9(3) . . . . ?
C42 C41 C46 C56 179.3(3) . . . . ?
N4 C41 C46 C56 -1.4(5) . . . . ?
C37 C36 C47 C49B 68.5(8) . . . . ?
C35 C36 C47 C49B -114.0(8) . . . . ?
C37 C36 C47 C48B -65.9(8) . . . . ?
C35 C36 C47 C48B 111.5(8) . . . . ?
C37 C36 C47 C48A -75.9(8) . . . . ?
C35 C36 C47 C48A 101.5(7) . . . . ?
C37 C36 C47 C49A 40.6(7) . . . . ?
C35 C36 C47 C49A -142.0(6) . . . . ?
C35 C40 C50 C52A 112.7(8) . . . . ?
C39 C40 C50 C52A -68.0(9) . . . . ?
C35 C40 C50 C51B -105.6(8) . . . . ?
C39 C40 C50 C51B 73.7(8) . . . . ?
C35 C40 C50 C52B 126.3(7) . . . . ?
C39 C40 C50 C52B -54.3(8) . . . . ?
C35 C40 C50 C51A -122.5(8) . . . . ?
C39 C40 C50 C51A 56.9(9) . . . . ?
C43 C42 C53 C55A -86.1(7) . . . . ?
C41 C42 C53 C55A 92.1(7) . . . . ?
C43 C42 C53 C54B 66.0(7) . . . . ?
C41 C42 C53 C54B -115.9(6) . . . . ?
C43 C42 C53 C54A 40.1(7) . . . . ?
C41 C42 C53 C54A -141.8(7) . . . . ?
C43 C42 C53 C55B -59.0(7) . . . . ?
C41 C42 C53 C55B 119.2(6) . . . . ?
C45 C46 C56 C57 -87.3(4) . . . . ?
C41 C46 C56 C57 93.0(4) . . . . ?
C45 C46 C56 C58 36.1(5) . . . . ?
C41 C46 C56 C58 -143.7(4) . . . . ?
